data_4130520
loop_
_publ_author_name
'Cheng, Chuyang'
'Cheng, Tao'
'Xiao, Hai'
'Krzyaniak, Matthew D.'
'Wang, Yuping'
'McGonigal, Paul R.'
'Frasconi, Marco'
'Barnes, Jonathan C.'
'Fahrenbach, Albert C.'
'Wasielewski, Michael R.'
'Goddard, 3rd, William A'
'Stoddart, J. Fraser'

_publ_section_title
;
 Influence of Constitution and Charge on Radical Pairing Interactions in
 Tris-radical Tricationic Complexes.
;
_journal_issue 26
_journal_name_full 'Journal of the American Chemical Society'
_journal_page_first 8288
_journal_page_last 8300
_journal_paper_doi 10.1021/jacs.6b04343
_journal_volume 138
_journal_year 2016
_chemical_formula_moiety 'C36 H32 N4, C26 H26 N2, 3(F6 P), 0.5(C4 H6 N2)'
_chemical_formula_sum 'C64 H61 F18 N7 P3'
_chemical_formula_weight 1363.10
_space_group_crystal_system monoclinic
_space_group_IT_number 12
_space_group_name_Hall '-C 2y'
_space_group_name_H-M_alt 'C 1 2/m 1'
_atom_sites_solution_hydrogens geom
_atom_sites_solution_primary dual
_audit_creation_date 2015-03-17
_audit_creation_method
;
Olex2 1.2
(compiled 2015.01.26 svn.r3150 for OlexSys, GUI svn.r4998)
;
_cell_angle_alpha 90
_cell_angle_beta 121.019(2)
_cell_angle_gamma 90
_cell_formula_units_Z 4
_cell_length_a 27.8633(18)
_cell_length_b 19.6876(13)
_cell_length_c 14.3635(9)
_cell_measurement_reflns_used 7272
_cell_measurement_temperature 100(2)
_cell_measurement_theta_max 68.226
_cell_measurement_theta_min 2.909
_cell_volume 6752.5(8)
_computing_cell_refinement 'SAINT v8.34A (Bruker, 2013)'
_computing_data_collection 'APEX2 V2.1-4 (Bruker, 2007)'
_computing_data_reduction 'SAINT v8.34A (Bruker, 2013)'
_computing_molecular_graphics 'Olex2 (Dolomanov et al., 2009)'
_computing_publication_material 'Olex2 (Dolomanov et al., 2009)'
_computing_structure_refinement 'XL (Sheldrick, 2008)'
_computing_structure_solution 'XM (Sheldrick, 2008)'
_diffrn_ambient_temperature 99.99
_diffrn_detector_area_resol_mean 8
_diffrn_measured_fraction_theta_full 0.933
_diffrn_measured_fraction_theta_max 0.993
_diffrn_measurement_device_type 'Bruker Kappa APEX CCD area detector'
_diffrn_measurement_method '\w and \f scans'
_diffrn_radiation_monochromator 'MX optics'
_diffrn_radiation_type CuK\a
_diffrn_radiation_wavelength 1.54178
_diffrn_reflns_av_R_equivalents 0.0279
_diffrn_reflns_av_unetI/netI 0.0237
_diffrn_reflns_Laue_measured_fraction_full 0.933
_diffrn_reflns_Laue_measured_fraction_max 0.993
_diffrn_reflns_limit_h_max 25
_diffrn_reflns_limit_h_min -32
_diffrn_reflns_limit_k_max 23
_diffrn_reflns_limit_k_min -22
_diffrn_reflns_limit_l_max 16
_diffrn_reflns_limit_l_min -16
_diffrn_reflns_number 23953
_diffrn_reflns_point_group_measured_fraction_full 0.933
_diffrn_reflns_point_group_measured_fraction_max 0.993
_diffrn_reflns_theta_full 67.679
_diffrn_reflns_theta_max 65.084
_diffrn_reflns_theta_min 3.591
_diffrn_source microsource
_exptl_absorpt_coefficient_mu 1.635
_exptl_absorpt_correction_T_max 0.7530
_exptl_absorpt_correction_T_min 0.6650
_exptl_absorpt_correction_type multi-scan
_exptl_absorpt_process_details
;
SADABS-2014/5 (Bruker,2014/5) was used for absorption correction.
wR2(int) was 0.0754 before and 0.0447 after correction.
The Ratio of minimum to maximum transmission is 0.8831.
The \l/2 correction factor is 0.00150.
;
_exptl_crystal_colour black
_exptl_crystal_colour_primary black
_exptl_crystal_density_diffrn 1.341
_exptl_crystal_description lath
_exptl_crystal_F_000 2804
_exptl_crystal_size_max 0.155
_exptl_crystal_size_mid 0.065
_exptl_crystal_size_min 0.033
_refine_diff_density_max 1.563
_refine_diff_density_min -1.399
_refine_diff_density_rms 0.089
_refine_ls_extinction_method none
_refine_ls_goodness_of_fit_ref 1.106
_refine_ls_hydrogen_treatment constr
_refine_ls_matrix_type full
_refine_ls_number_parameters 426
_refine_ls_number_reflns 5897
_refine_ls_number_restraints 58
_refine_ls_restrained_S_all 1.632
_refine_ls_R_factor_all 0.1135
_refine_ls_R_factor_gt 0.1005
_refine_ls_shift/su_max 0.000
_refine_ls_shift/su_mean 0.000
_refine_ls_structure_factor_coef Fsqd
_refine_ls_weighting_details 'w=1/[\s^2^(Fo^2^)+(0.1671P)^2^+23.6933P] where P=(Fo^2^+2Fc^2^)/3'
_refine_ls_weighting_scheme calc
_refine_ls_wR_factor_gt 0.2952
_refine_ls_wR_factor_ref 0.3082
_reflns_Friedel_coverage 0.000
_reflns_number_gt 4770
_reflns_number_total 5897
_reflns_threshold_expression 'I > 2\s(I)'
_cod_data_source_file ja6b04343_si_003.cif
_cod_data_source_block cx0325
_cod_database_code 4130520
_shelxl_version_number 2014-3
_shelx_space_group_comment
;
The symmetry employed for this shelxl refinement is uniquely defined
by the following loop, which should always be used as a source of
symmetry information in preference to the above space-group names.
They are only intended as comments.
;
_shelx_estimated_absorpt_t_max 0.948
_shelx_estimated_absorpt_t_min 0.786
_olex2_refinement_description
;
1. Fixed Uiso
 At 1.2 times of:
  All C(H) groups, All C(H,H) groups
 At 1.5 times of:
  All C(H,H,H) groups
2. Restrained distances
 P3-F15 \\sim P3-F12 \\sim P3-F14 \\sim P3-F13_$1 \\sim P3-F11_$1 \\sim P3-F10
 with sigma of 0.02
 F13-F15_$1 \\sim F10_$1-F12_$1 \\sim F15_$1-F12_$1 \\sim F13-F10_$1
 with sigma of 0.02
 F15-F10 \\sim F13-F12 \\sim F11-F14
 with sigma of 0.02
 F11-F13 \\sim F15-F14 \\sim F13-F14 \\sim F15-F11 \\sim F12-F14 \\sim F10-F11
\\sim F10-F14 \\sim F12-F11
 with sigma of 0.02
 F13-F15 \\sim F10-F12 \\sim F13-F10 \\sim F15-F12
 with sigma of 0.02
3. Uiso/Uaniso restraints and constraints
Uanis(P3) = Uanis(F10) = Uanis(F11) = Uanis(F12) = Uanis(F13) = Uanis(F14) =
Uanis(F15)
4. Others
 Fixed Sof: F10(0.5) F11(0.5) F12(0.5) F13(0.5) F14(0.5) F15(0.5) H2SA(0.5)
 H2SB(0.5) H2SC(0.5)
5.a Secondary CH2 refined with riding coordinates:
 C1(H1A,H1B), C12(H12A,H12B)
5.b Aromatic/amide H refined with riding coordinates:
 C2(H2), C3(H3), C5(H5), C6(H6), C8(H8), C9(H9), C10(H10), C11(H11), C14(H14),
 C15(H15), C17(H17), C18(H18), C19(H19), C20(H20), C22(H22), C23(H23), C25(H25),
  C27(H27), C29(H29)
5.c Idealised Me refined as rotating group:
 C30(H30A,H30B,H30C), C31(H31A,H31B,H31C), C2S(H2SA,H2SB,H2SC)
;
_smtbx_masks_special_details
;
The solvent masking procedure as implemented in Olex2 was used to remove the
electronic contribution of solvent molecules from the refinement.  As the exact
solvent content is not known, only the atoms used in the refinement model are
reported in the formula here.

Total solvent accessible volume / cell = 860.5 Ang^3^ [12.7%]
Total electron count / cell = 174.1
;
_olex2_date_sample_data_collection 2015-03-16
_olex2_date_sample_submission 2015-03-09
_olex2_diffrn_ambient_temperature_device 'Oxford Cryosystems'
_olex2_exptl_crystal_mounting_method 'The crystal was mounted on a MITIGEN holder in oil'
_olex2_submission_original_sample_id ccy_9_57_12
_olex2_submission_special_instructions 'No special instructions were received'

loop_
_space_group_symop_operation_xyz
'x, y, z'
'-x, y, -z'
'x+1/2, y+1/2, z'
'-x+1/2, y+1/2, -z'
'-x, -y, -z'
'x, -y, z'
'-x+1/2, -y+1/2, -z'
'x+1/2, -y+1/2, z'

loop_
_atom_site_label
_atom_site_type_symbol
_atom_site_fract_x
_atom_site_fract_y
_atom_site_fract_z
_atom_site_U_iso_or_equiv
_atom_site_adp_type
_atom_site_occupancy
_atom_site_site_symmetry_order
_atom_site_calc_flag
_atom_site_refinement_flags_posn
_atom_site_refinement_flags_adp
_atom_site_refinement_flags_occupancy
_atom_site_disorder_assembly
_atom_site_disorder_group
N1 N 0.87966(17) 0.4085(2) 0.7698(3) 0.0600(11) Uani 1 1 d . . . . .
N2 N 0.60814(17) 0.4125(2) 0.3064(3) 0.0581(10) Uani 1 1 d . . . . .
C1 C 0.9359(2) 0.3894(3) 0.8606(5) 0.0740(16) Uani 1 1 d . . . . .
H1A H 0.9389 0.3998 0.9309 0.089 Uiso 1 1 calc R . . . .
H1B H 0.9650 0.4156 0.8563 0.089 Uiso 1 1 calc R . . . .
C2 C 0.8347(2) 0.4083(3) 0.7804(4) 0.0631(13) Uani 1 1 d . . . . .
H2 H 0.8400 0.4053 0.8510 0.076 Uiso 1 1 calc R . . . .
C3 C 0.7814(2) 0.4121(2) 0.6925(4) 0.0590(12) Uani 1 1 d . . . . .
H3 H 0.7506 0.4127 0.7037 0.071 Uiso 1 1 calc R . . . .
C4 C 0.7710(2) 0.4153(2) 0.5854(4) 0.0538(11) Uani 1 1 d . . . . .
C5 C 0.8198(2) 0.4181(2) 0.5779(4) 0.0550(11) Uani 1 1 d . . . . .
H5 H 0.8161 0.4220 0.5085 0.066 Uiso 1 1 calc R . . . .
C6 C 0.8721(2) 0.4153(2) 0.6689(5) 0.0606(13) Uani 1 1 d . . . . .
H6 H 0.9039 0.4182 0.6614 0.073 Uiso 1 1 calc R . . . .
C7 C 0.71613(19) 0.4155(2) 0.4921(4) 0.0514(11) Uani 1 1 d . . . . .
C8 C 0.6670(2) 0.4105(2) 0.4976(4) 0.0560(12) Uani 1 1 d . . . . .
H8 H 0.6702 0.4086 0.5667 0.067 Uiso 1 1 calc R . . . .
C9 C 0.6156(2) 0.4083(3) 0.4070(5) 0.0607(13) Uani 1 1 d . . . . .
H9 H 0.5838 0.4037 0.4142 0.073 Uiso 1 1 calc R . . . .
C10 C 0.6538(2) 0.4178(2) 0.2967(4) 0.0576(12) Uani 1 1 d . . . . .
H10 H 0.6489 0.4202 0.2262 0.069 Uiso 1 1 calc R . . . .
C11 C 0.70637(19) 0.4198(2) 0.3847(4) 0.0518(11) Uani 1 1 d . . . . .
H11 H 0.7373 0.4242 0.3746 0.062 Uiso 1 1 calc R . . . .
C12 C 0.5528(2) 0.3979(3) 0.2093(5) 0.0688(15) Uani 1 1 d . . . . .
H12A H 0.5472 0.4266 0.1479 0.083 Uiso 1 1 calc R . . . .
H12B H 0.5228 0.4087 0.2246 0.083 Uiso 1 1 calc R . . . .
C13 C 0.54987(18) 0.3239(3) 0.1798(4) 0.0576(12) Uani 1 1 d . . . . .
C14 C 0.53333(18) 0.2763(3) 0.2308(4) 0.0594(13) Uani 1 1 d . . . . .
H14 H 0.5208 0.2913 0.2776 0.071 Uiso 1 1 calc R . . . .
C15 C 0.53536(19) 0.2081(3) 0.2132(4) 0.0624(13) Uani 1 1 d . . . . .
H15 H 0.5231 0.1761 0.2460 0.075 Uiso 1 1 calc R . . . .
C16 C 0.55548(17) 0.1856(3) 0.1466(4) 0.0578(13) Uani 1 1 d . . . . .
C17 C 0.57015(18) 0.2326(3) 0.0948(3) 0.0585(13) Uani 1 1 d . . . . .
H17 H 0.5822 0.2174 0.0474 0.070 Uiso 1 1 calc R . . . .
C18 C 0.56771(18) 0.3016(3) 0.1103(4) 0.0607(13) Uani 1 1 d . . . . .
H18 H 0.5781 0.3334 0.0741 0.073 Uiso 1 1 calc R . . . .
N3 N 0.78009(14) 0.2741(2) 0.2915(3) 0.0452(8) Uani 1 1 d . . . . .
C19 C 0.72564(17) 0.2701(2) 0.2680(3) 0.0444(9) Uani 1 1 d . . . . .
H19 H 0.6959 0.2741 0.1946 0.053 Uiso 1 1 calc R . . . .
C20 C 0.71338(16) 0.2607(2) 0.3465(3) 0.0404(9) Uani 1 1 d . . . . .
H20 H 0.6753 0.2581 0.3270 0.048 Uiso 1 1 calc R . . . .
C21 C 0.75620(16) 0.2545(2) 0.4581(3) 0.0385(9) Uani 1 1 d . . . . .
C22 C 0.81171(16) 0.2586(2) 0.4786(3) 0.0407(9) Uani 1 1 d . . . . .
H22 H 0.8422 0.2552 0.5513 0.049 Uiso 1 1 calc R . . . .
C23 C 0.82223(17) 0.2673(2) 0.3978(3) 0.0457(10) Uani 1 1 d . . . . .
H23 H 0.8600 0.2688 0.4149 0.055 Uiso 1 1 calc R . . . .
C24 C 0.79222(17) 0.2837(3) 0.2064(3) 0.0527(11) Uani 1 1 d . . . . .
C25 C 0.7665(2) 0.3345(3) 0.1319(4) 0.0611(13) Uani 1 1 d . . . . .
H25 H 0.7401 0.3634 0.1352 0.073 Uiso 1 1 calc R . . . .
C26 C 0.7795(2) 0.3434(4) 0.0503(4) 0.0709(16) Uani 1 1 d . . . . .
C27 C 0.8168(2) 0.3017(4) 0.0471(4) 0.0742(18) Uani 1 1 d . . . . .
H27 H 0.8256 0.3082 -0.0080 0.089 Uiso 1 1 calc R . . . .
C28 C 0.8434(2) 0.2487(4) 0.1224(4) 0.0779(19) Uani 1 1 d . . . . .
C29 C 0.8311(2) 0.2404(3) 0.2027(4) 0.0659(15) Uani 1 1 d . . . . .
H29 H 0.8488 0.2055 0.2554 0.079 Uiso 1 1 calc R . . . .
C30 C 0.7533(3) 0.4008(4) -0.0303(5) 0.092(2) Uani 1 1 d . . . . .
H30A H 0.7275 0.3822 -0.1026 0.138 Uiso 1 1 calc GR . . . .
H30B H 0.7827 0.4270 -0.0322 0.138 Uiso 1 1 calc GR . . . .
H30C H 0.7326 0.4306 -0.0084 0.138 Uiso 1 1 calc GR . . . .
C31 C 0.8828(3) 0.1998(5) 0.1134(5) 0.100(3) Uani 1 1 d . . . . .
H31A H 0.9052 0.1757 0.1824 0.150 Uiso 1 1 calc GR . . . .
H31B H 0.9077 0.2252 0.0967 0.150 Uiso 1 1 calc GR . . . .
H31C H 0.8610 0.1670 0.0553 0.150 Uiso 1 1 calc GR . . . .
P1 P 0.60847(7) 0.5000 -0.01132(15) 0.0768(8) Uani 1 2 d S T P . .
F1 F 0.5684(2) 0.5559(4) -0.0881(4) 0.175(3) Uani 1 1 d . . . . .
F2 F 0.64157(16) 0.5000 -0.0730(3) 0.0840(16) Uani 1 2 d S T P . .
F3 F 0.65084(16) 0.4435(2) 0.0703(3) 0.0937(12) Uani 1 1 d . . . . .
F4 F 0.5775(2) 0.5000 0.0572(5) 0.1021(19) Uani 1 2 d S T P . .
P2 P 0.42378(7) 0.0000 0.10176(13) 0.0469(4) Uani 1 2 d S T P . .
F5 F 0.45836(16) 0.0000 0.0408(3) 0.0565(9) Uani 1 2 d S T P . .
F6 F 0.36742(18) 0.0000 -0.0146(4) 0.0799(13) Uani 1 2 d S T P . .
F7 F 0.42362(15) 0.08073(15) 0.1000(3) 0.0777(10) Uani 1 1 d . . . . .
F8 F 0.3873(2) 0.0000 0.1578(5) 0.0916(16) Uani 1 2 d S T P . .
F9 F 0.4800(2) 0.0000 0.2143(4) 0.0992(17) Uani 1 2 d S T P . .
P3 P 0.5000 0.31534(16) 0.5000 0.0929(7) Uani 1 2 d DS T P . .
F10 F 0.4477(3) 0.2791(4) 0.4530(5) 0.0929(7) Uani 0.5 1 d D . . A -1
F11 F 0.4839(3) 0.3768(4) 0.5409(5) 0.0929(7) Uani 0.5 1 d D . . A -1
F12 F 0.4916(3) 0.3520(4) 0.3968(5) 0.0929(7) Uani 0.5 1 d D . . A -1
F13 F 0.5187(3) 0.2838(4) 0.6131(4) 0.0929(7) Uani 0.5 1 d D . . A -1
F14 F 0.5329(3) 0.2550(4) 0.4729(5) 0.0929(7) Uani 0.5 1 d D . . A -1
F15 F 0.5651(3) 0.3477(4) 0.5554(5) 0.0929(7) Uani 0.5 1 d D . . A -1
N1S N 0.6749(5) 0.5000 0.7175(7) 0.158(6) Uani 1 2 d S T P . .
C1S C 0.6304(4) 0.5000 0.6992(6) 0.076(2) Uani 1 2 d S T P . .
C2S C 0.5743(4) 0.5000 0.6729(7) 0.080(2) Uani 1 2 d S T P . .
H2SA H 0.5616 0.4531 0.6694 0.119 Uiso 0.5 1 calc GR . . B -1
H2SB H 0.5508 0.5220 0.6023 0.119 Uiso 0.5 1 calc GR . . B -1
H2SC H 0.5712 0.5249 0.7287 0.119 Uiso 0.5 1 calc GR . . B -1

loop_
_atom_site_aniso_label
_atom_site_aniso_U_11
_atom_site_aniso_U_22
_atom_site_aniso_U_33
_atom_site_aniso_U_23
_atom_site_aniso_U_13
_atom_site_aniso_U_12
N1 0.048(2) 0.058(2) 0.056(2) -0.0263(18) 0.0134(19) -0.0118(18)
N2 0.046(2) 0.054(2) 0.061(2) 0.0001(18) 0.0185(19) 0.0123(17)
C1 0.048(3) 0.079(4) 0.063(3) -0.031(3) 0.006(2) -0.017(3)
C2 0.053(3) 0.061(3) 0.061(3) -0.023(2) 0.019(2) -0.010(2)
C3 0.053(3) 0.055(3) 0.059(3) -0.013(2) 0.021(2) -0.008(2)
C4 0.050(3) 0.037(2) 0.067(3) -0.0080(19) 0.024(2) -0.0068(18)
C5 0.054(3) 0.040(2) 0.066(3) -0.007(2) 0.027(2) -0.0011(19)
C6 0.047(3) 0.041(2) 0.081(4) -0.015(2) 0.024(2) -0.0112(19)
C7 0.048(2) 0.037(2) 0.061(3) -0.0044(18) 0.022(2) 0.0011(18)
C8 0.048(3) 0.052(3) 0.062(3) -0.004(2) 0.025(2) 0.000(2)
C9 0.047(3) 0.056(3) 0.075(3) -0.003(2) 0.029(2) 0.008(2)
C10 0.053(3) 0.052(3) 0.061(3) 0.003(2) 0.024(2) 0.011(2)
C11 0.044(2) 0.041(2) 0.062(3) -0.0016(19) 0.022(2) 0.0034(18)
C12 0.042(3) 0.073(3) 0.067(3) 0.008(3) 0.011(2) 0.020(2)
C13 0.029(2) 0.073(3) 0.047(2) -0.001(2) 0.0022(18) 0.010(2)
C14 0.030(2) 0.082(3) 0.052(3) -0.008(2) 0.011(2) 0.003(2)
C15 0.033(2) 0.080(4) 0.054(3) -0.009(2) 0.008(2) -0.005(2)
C16 0.028(2) 0.074(3) 0.041(2) -0.019(2) -0.0042(17) -0.006(2)
C17 0.033(2) 0.086(4) 0.033(2) -0.010(2) 0.0003(18) -0.002(2)
C18 0.034(2) 0.085(4) 0.039(2) 0.000(2) 0.0017(19) 0.002(2)
N3 0.0331(17) 0.064(2) 0.0389(17) -0.0011(16) 0.0186(15) -0.0051(15)
C19 0.0323(19) 0.059(2) 0.040(2) 0.0017(18) 0.0171(17) -0.0018(17)
C20 0.0293(18) 0.046(2) 0.040(2) 0.0022(16) 0.0142(16) -0.0047(16)
C21 0.0329(19) 0.041(2) 0.038(2) 0.0018(15) 0.0153(17) -0.0050(15)
C22 0.0268(18) 0.050(2) 0.038(2) -0.0005(17) 0.0117(16) -0.0028(16)
C23 0.032(2) 0.060(3) 0.043(2) 0.0006(18) 0.0178(18) -0.0049(18)
C24 0.035(2) 0.085(3) 0.040(2) -0.004(2) 0.0203(18) -0.008(2)
C25 0.048(3) 0.088(4) 0.053(3) 0.008(2) 0.031(2) -0.004(2)
C26 0.051(3) 0.108(5) 0.057(3) 0.010(3) 0.030(2) -0.013(3)
C27 0.042(3) 0.142(6) 0.044(3) -0.006(3) 0.025(2) -0.020(3)
C28 0.036(2) 0.150(6) 0.045(3) -0.010(3) 0.019(2) -0.005(3)
C29 0.039(2) 0.115(5) 0.042(2) -0.002(3) 0.019(2) 0.006(3)
C30 0.075(4) 0.132(6) 0.082(4) 0.038(4) 0.050(4) -0.002(4)
C31 0.052(3) 0.195(9) 0.059(3) -0.017(4) 0.032(3) 0.014(4)
P1 0.0320(9) 0.156(2) 0.0436(9) 0.000 0.0206(8) 0.000
F1 0.090(3) 0.342(9) 0.115(3) 0.111(4) 0.069(3) 0.104(4)
F2 0.039(2) 0.171(5) 0.045(2) 0.000 0.0238(18) 0.000
F3 0.079(2) 0.136(3) 0.076(2) 0.006(2) 0.047(2) 0.009(2)
F4 0.074(3) 0.170(6) 0.091(4) 0.000 0.063(3) 0.000
P2 0.0417(8) 0.0525(9) 0.0510(9) 0.000 0.0270(7) 0.000
F5 0.062(2) 0.0476(19) 0.078(3) 0.000 0.049(2) 0.000
F6 0.047(2) 0.102(4) 0.075(3) 0.000 0.021(2) 0.000
F7 0.092(2) 0.0542(17) 0.111(3) -0.0149(16) 0.069(2) 0.0023(15)
F8 0.105(4) 0.111(4) 0.100(4) 0.000 0.082(3) 0.000
F9 0.068(3) 0.133(5) 0.063(3) 0.000 0.009(2) 0.000
P3 0.1030(14) 0.1159(16) 0.0568(10) 0.000 0.0392(10) 0.000
F10 0.1030(14) 0.1159(16) 0.0568(10) 0.000 0.0392(10) 0.000
F11 0.1030(14) 0.1159(16) 0.0568(10) 0.000 0.0392(10) 0.000
F12 0.1030(14) 0.1159(16) 0.0568(10) 0.000 0.0392(10) 0.000
F13 0.1030(14) 0.1159(16) 0.0568(10) 0.000 0.0392(10) 0.000
F14 0.1030(14) 0.1159(16) 0.0568(10) 0.000 0.0392(10) 0.000
F15 0.1030(14) 0.1159(16) 0.0568(10) 0.000 0.0392(10) 0.000
N1S 0.091(7) 0.32(2) 0.064(5) 0.000 0.045(5) 0.000
C1S 0.069(5) 0.110(7) 0.042(4) 0.000 0.025(4) 0.000
C2S 0.075(5) 0.099(6) 0.050(4) 0.000 0.021(4) 0.000

loop_
_atom_type_symbol
_atom_type_description
_atom_type_scat_dispersion_real
_atom_type_scat_dispersion_imag
_atom_type_scat_source
C C 0.0181 0.0091 'International Tables Vol C Tables 4.2.6.8 and 6.1.1.4'
H H 0.0000 0.0000 'International Tables Vol C Tables 4.2.6.8 and 6.1.1.4'
F F 0.0727 0.0534 'International Tables Vol C Tables 4.2.6.8 and 6.1.1.4'
N N 0.0311 0.0180 'International Tables Vol C Tables 4.2.6.8 and 6.1.1.4'
P P 0.2955 0.4335 'International Tables Vol C Tables 4.2.6.8 and 6.1.1.4'

loop_
_geom_angle_atom_site_label_1
_geom_angle_atom_site_label_2
_geom_angle_atom_site_label_3
_geom_angle
_geom_angle_site_symmetry_1
_geom_angle_site_symmetry_3
C2 N1 C1 121.8(5) . .
C2 N1 C6 118.8(4) . .
C6 N1 C1 118.5(5) . .
C9 N2 C10 118.6(4) . .
C9 N2 C12 120.5(5) . .
C10 N2 C12 119.8(5) . .
N1 C1 H1A 109.9 . .
N1 C1 H1B 109.9 . .
N1 C1 C16 108.8(4) . 7_656
H1A C1 H1B 108.3 . .
C16 C1 H1A 109.9 7_656 .
C16 C1 H1B 109.9 7_656 .
N1 C2 H2 119.0 . .
N1 C2 C3 122.0(5) . .
C3 C2 H2 119.0 . .
C2 C3 H3 119.3 . .
C2 C3 C4 121.5(5) . .
C4 C3 H3 119.3 . .
C3 C4 C5 114.7(5) . .
C3 C4 C7 122.9(5) . .
C5 C4 C7 122.4(5) . .
C4 C5 H5 119.5 . .
C6 C5 C4 121.0(5) . .
C6 C5 H5 119.5 . .
N1 C6 C5 121.8(5) . .
N1 C6 H6 119.1 . .
C5 C6 H6 119.1 . .
C4 C7 C11 122.2(5) . .
C8 C7 C4 123.3(5) . .
C8 C7 C11 114.5(4) . .
C7 C8 H8 119.2 . .
C9 C8 C7 121.6(5) . .
C9 C8 H8 119.2 . .
N2 C9 H9 119.0 . .
C8 C9 N2 122.1(5) . .
C8 C9 H9 119.0 . .
N2 C10 H10 119.1 . .
N2 C10 C11 121.8(5) . .
C11 C10 H10 119.1 . .
C7 C11 H11 119.3 . .
C10 C11 C7 121.3(5) . .
C10 C11 H11 119.3 . .
N2 C12 H12A 109.8 . .
N2 C12 H12B 109.8 . .
N2 C12 C13 109.3(4) . .
H12A C12 H12B 108.3 . .
C13 C12 H12A 109.8 . .
C13 C12 H12B 109.8 . .
C14 C13 C12 118.9(5) . .
C18 C13 C12 121.2(5) . .
C18 C13 C14 119.7(5) . .
C13 C14 H14 120.0 . .
C15 C14 C13 120.0(5) . .
C15 C14 H14 120.0 . .
C14 C15 H15 119.9 . .
C14 C15 C16 120.2(5) . .
C16 C15 H15 119.9 . .
C15 C16 C1 119.3(5) . 7_656
C17 C16 C1 121.3(5) . 7_656
C17 C16 C15 119.3(5) . .
C16 C17 H17 119.3 . .
C16 C17 C18 121.4(5) . .
C18 C17 H17 119.3 . .
C13 C18 H18 120.3 . .
C17 C18 C13 119.3(5) . .
C17 C18 H18 120.3 . .
C19 N3 C24 120.7(3) . .
C23 N3 C19 118.1(3) . .
C23 N3 C24 121.1(3) . .
N3 C19 H19 119.2 . .
C20 C19 N3 121.6(4) . .
C20 C19 H19 119.2 . .
C19 C20 H20 119.1 . .
C19 C20 C21 121.7(4) . .
C21 C20 H20 119.1 . .
C21 C21 C20 122.2(4) 7_656 .
C22 C21 C20 114.8(4) . .
C22 C21 C21 123.0(4) . 7_656
C21 C22 H22 119.1 . .
C23 C22 C21 121.7(4) . .
C23 C22 H22 119.1 . .
N3 C23 H23 119.0 . .
C22 C23 N3 122.0(4) . .
C22 C23 H23 119.0 . .
C25 C24 N3 120.2(4) . .
C25 C24 C29 121.3(4) . .
C29 C24 N3 118.5(4) . .
C24 C25 H25 120.4 . .
C24 C25 C26 119.1(5) . .
C26 C25 H25 120.4 . .
C25 C26 C30 120.1(6) . .
C27 C26 C25 119.3(6) . .
C27 C26 C30 120.6(5) . .
C26 C27 H27 118.7 . .
C26 C27 C28 122.5(5) . .
C28 C27 H27 118.7 . .
C27 C28 C31 121.6(5) . .
C29 C28 C27 118.2(6) . .
C29 C28 C31 120.2(6) . .
C24 C29 H29 120.2 . .
C28 C29 C24 119.6(6) . .
C28 C29 H29 120.2 . .
C26 C30 H30A 109.5 . .
C26 C30 H30B 109.5 . .
C26 C30 H30C 109.5 . .
H30A C30 H30B 109.5 . .
H30A C30 H30C 109.5 . .
H30B C30 H30C 109.5 . .
C28 C31 H31A 109.5 . .
C28 C31 H31B 109.5 . .
C28 C31 H31C 109.5 . .
H31A C31 H31B 109.5 . .
H31A C31 H31C 109.5 . .
H31B C31 H31C 109.5 . .
F1 P1 F1 90.4(6) . 6_565
F1 P1 F2 90.9(2) 6_565 .
F1 P1 F2 90.9(2) . .
F1 P1 F3 178.6(4) . .
F1 P1 F3 91.0(3) 6_565 .
F1 P1 F3 91.0(3) . 6_565
F1 P1 F3 178.6(4) 6_565 6_565
F1 P1 F4 91.0(2) 6_565 .
F1 P1 F4 91.0(2) . .
F2 P1 F3 89.27(18) . .
F2 P1 F3 89.27(18) . 6_565
F2 P1 F4 177.2(3) . .
F3 P1 F3 87.7(3) . 6_565
F3 P1 F4 88.7(2) 6_565 .
F3 P1 F4 88.7(2) . .
F6 P2 F5 88.4(2) . .
F7 P2 F5 89.33(13) 6 .
F7 P2 F5 89.33(13) . .
F7 P2 F6 89.43(15) . .
F7 P2 F6 89.43(15) 6 .
F7 P2 F7 178.3(3) . 6
F8 P2 F5 177.8(3) . .
F8 P2 F6 89.4(3) . .
F8 P2 F7 90.65(13) . 6
F8 P2 F7 90.65(13) . .
F9 P2 F5 90.0(3) . .
F9 P2 F6 178.5(3) . .
F9 P2 F7 90.55(15) . 6
F9 P2 F7 90.56(15) . .
F9 P2 F8 92.2(3) . .
F10 P3 F10 120.7(7) . 2_656
F10 P3 F11 98.4(4) . .
F10 P3 F11 98.4(4) 2_656 2_656
F10 P3 F11 130.2(4) . 2_656
F10 P3 F11 130.2(4) 2_656 .
F10 P3 F12 99.5(3) . .
F10 P3 F12 107.2(4) . 2_656
F10 P3 F12 99.5(3) 2_656 2_656
F10 P3 F12 107.2(4) 2_656 .
F10 P3 F13 66.4(3) . 2_656
F10 P3 F13 66.4(3) 2_656 .
F10 P3 F13 90.3(4) 2_656 2_656
F10 P3 F13 90.3(4) . .
F10 P3 F14 37.9(3) 2_656 .
F10 P3 F14 94.8(4) . .
F10 P3 F15 51.9(4) . 2_656
F10 P3 F15 51.9(4) 2_656 .
F10 P3 F15 172.4(5) . .
F10 P3 F15 172.4(5) 2_656 2_656
F11 P3 F11 73.6(6) . 2_656
F11 P3 F12 94.0(4) . .
F11 P3 F12 94.0(4) 2_656 2_656
F11 P3 F12 35.5(3) . 2_656
F11 P3 F12 35.5(3) 2_656 .
F11 P3 F13 85.4(3) 2_656 2_656
F11 P3 F13 135.9(4) . 2_656
F11 P3 F13 85.4(3) . .
F11 P3 F13 135.9(4) 2_656 .
F11 P3 F14 99.8(4) 2_656 .
F11 P3 F14 166.5(4) . .
F11 P3 F15 88.7(4) 2_656 2_656
F11 P3 F15 54.4(4) . 2_656
F11 P3 F15 88.7(4) . .
F11 P3 F15 54.4(4) 2_656 .
F12 P3 F12 124.7(6) 2_656 .
F12 P3 F13 170.1(4) 2_656 2_656
F12 P3 F13 52.1(4) 2_656 .
F12 P3 F13 52.1(4) . 2_656
F12 P3 F13 170.1(4) . .
F12 P3 F14 86.5(3) . .
F12 P3 F14 136.4(4) 2_656 .
F12 P3 F15 77.2(4) 2_656 .
F12 P3 F15 82.6(3) . .
F12 P3 F15 82.6(3) 2_656 2_656
F12 P3 F15 77.2(4) . 2_656
F13 P3 F13 133.0(6) 2_656 .
F13 P3 F14 53.1(3) 2_656 .
F13 P3 F14 91.8(4) . .
F13 P3 F15 110.1(3) 2_656 .
F13 P3 F15 87.6(3) . .
F13 P3 F15 87.6(3) 2_656 2_656
F13 P3 F15 110.1(3) . 2_656
F14 P3 F15 138.4(4) . 2_656
F14 P3 F15 78.0(3) . .
F15 P3 F15 135.6(6) . 2_656
N1S C1S C2S 178.3(9) . .
C1S C2S H2SA 109.5 . .
C1S C2S H2SB 109.5 . .
C1S C2S H2SC 109.5 . .
H2SA C2S H2SB 109.5 . .
H2SA C2S H2SC 109.5 . .
H2SB C2S H2SC 109.5 . .

loop_
_geom_bond_atom_site_label_1
_geom_bond_atom_site_label_2
_geom_bond_distance
_geom_bond_site_symmetry_2
N1 C1 1.481(7) .
N1 C2 1.337(7) .
N1 C6 1.358(7) .
N2 C9 1.353(7) .
N2 C10 1.353(7) .
N2 C12 1.479(6) .
C1 H1A 0.9900 .
C1 H1B 0.9900 .
C1 C16 1.508(8) 7_656
C2 H2 0.9500 .
C2 C3 1.369(7) .
C3 H3 0.9500 .
C3 C4 1.413(7) .
C4 C5 1.418(7) .
C4 C7 1.422(7) .
C5 H5 0.9500 .
C5 C6 1.368(7) .
C6 H6 0.9500 .
C7 C8 1.415(7) .
C7 C11 1.424(7) .
C8 H8 0.9500 .
C8 C9 1.350(7) .
C9 H9 0.9500 .
C10 H10 0.9500 .
C10 C11 1.355(7) .
C11 H11 0.9500 .
C12 H12A 0.9900 .
C12 H12B 0.9900 .
C12 C13 1.509(8) .
C13 C14 1.407(8) .
C13 C18 1.395(7) .
C14 H14 0.9500 .
C14 C15 1.372(8) .
C15 H15 0.9500 .
C15 C16 1.406(7) .
C16 C1 1.508(8) 7_656
C16 C17 1.374(8) .
C17 H17 0.9500 .
C17 C18 1.383(8) .
C18 H18 0.9500 .
N3 C19 1.376(5) .
N3 C23 1.371(5) .
N3 C24 1.439(5) .
C19 H19 0.9500 .
C19 C20 1.349(6) .
C20 H20 0.9500 .
C20 C21 1.427(5) .
C21 C21 1.424(8) 7_656
C21 C22 1.420(5) .
C22 H22 0.9500 .
C22 C23 1.347(6) .
C23 H23 0.9500 .
C24 C25 1.366(7) .
C24 C29 1.402(7) .
C25 H25 0.9500 .
C25 C26 1.406(7) .
C26 C27 1.344(9) .
C26 C30 1.511(9) .
C27 H27 0.9500 .
C27 C28 1.407(9) .
C28 C29 1.372(7) .
C28 C31 1.514(9) .
C29 H29 0.9500 .
C30 H30A 0.9800 .
C30 H30B 0.9800 .
C30 H30C 0.9800 .
C31 H31A 0.9800 .
C31 H31B 0.9800 .
C31 H31C 0.9800 .
P1 F1 1.550(5) 6_565
P1 F1 1.550(5) .
P1 F2 1.575(4) .
P1 F3 1.606(4) 6_565
P1 F3 1.606(4) .
P1 F4 1.608(5) .
P2 F5 1.601(4) .
P2 F6 1.598(5) .
P2 F7 1.590(3) .
P2 F7 1.590(3) 6
P2 F8 1.589(5) .
P2 F9 1.567(5) .
P3 F10 1.440(6) 2_656
P3 F10 1.440(6) .
P3 F11 1.511(7) .
P3 F11 1.511(7) 2_656
P3 F12 1.555(6) .
P3 F12 1.555(6) 2_656
P3 F13 1.557(6) 2_656
P3 F13 1.557(6) .
P3 F14 1.664(7) .
P3 F15 1.685(6) .
P3 F15 1.685(6) 2_656
N1S C1S 1.127(13) .
C1S C2S 1.407(13) .
C2S H2SA 0.9800 .
C2S H2SB 0.9800 .
C2S H2SC 0.9800 .

loop_
_geom_torsion_atom_site_label_1
_geom_torsion_atom_site_label_2
_geom_torsion_atom_site_label_3
_geom_torsion_atom_site_label_4
_geom_torsion
_geom_torsion_site_symmetry_1
_geom_torsion_site_symmetry_4
N1 C2 C3 C4 1.2(8) . .
N2 C10 C11 C7 0.9(7) . .
N2 C12 C13 C14 85.9(6) . .
N2 C12 C13 C18 -88.6(6) . .
C1 N1 C2 C3 -166.4(5) . .
C1 N1 C6 C5 165.5(4) . .
C1 C16 C17 C18 -173.2(4) 7_656 .
C2 N1 C1 C16 91.9(6) . 7_656
C2 N1 C6 C5 -3.7(7) . .
C2 C3 C4 C5 -3.4(7) . .
C2 C3 C4 C7 176.3(4) . .
C3 C4 C5 C6 2.3(6) . .
C3 C4 C7 C8 -1.9(7) . .
C3 C4 C7 C11 179.0(4) . .
C4 C5 C6 N1 1.2(7) . .
C4 C7 C8 C9 -177.5(4) . .
C4 C7 C11 C10 178.0(4) . .
C5 C4 C7 C8 177.8(4) . .
C5 C4 C7 C11 -1.3(7) . .
C6 N1 C1 C16 -77.0(6) . 7_656
C6 N1 C2 C3 2.5(7) . .
C7 C4 C5 C6 -177.5(4) . .
C7 C8 C9 N2 -1.7(7) . .
C8 C7 C11 C10 -1.2(6) . .
C9 N2 C10 C11 -0.8(7) . .
C9 N2 C12 C13 -92.1(6) . .
C10 N2 C9 C8 1.2(7) . .
C10 N2 C12 C13 75.8(6) . .
C11 C7 C8 C9 1.7(6) . .
C12 N2 C9 C8 169.2(5) . .
C12 N2 C10 C11 -168.9(4) . .
C12 C13 C14 C15 -173.9(4) . .
C12 C13 C18 C17 172.9(4) . .
C13 C14 C15 C16 1.9(6) . .
C14 C13 C18 C17 -1.6(6) . .
C14 C15 C16 C1 172.5(4) . 7_656
C14 C15 C16 C17 -3.5(6) . .
C15 C16 C17 C18 2.7(6) . .
C16 C17 C18 C13 -0.1(6) . .
C18 C13 C14 C15 0.7(6) . .
N3 C19 C20 C21 0.2(7) . .
N3 C24 C25 C26 179.3(4) . .
N3 C24 C29 C28 -179.9(5) . .
C19 N3 C23 C22 -1.5(6) . .
C19 N3 C24 C25 50.1(6) . .
C19 N3 C24 C29 -130.3(5) . .
C19 C20 C21 C21 179.2(5) . 7_656
C19 C20 C21 C22 -0.4(6) . .
C20 C21 C22 C23 -0.3(6) . .
C21 C21 C22 C23 -179.9(5) 7_656 .
C21 C22 C23 N3 1.3(7) . .
C23 N3 C19 C20 0.8(6) . .
C23 N3 C24 C25 -131.0(5) . .
C23 N3 C24 C29 48.5(6) . .
C24 N3 C19 C20 179.7(4) . .
C24 N3 C23 C22 179.6(4) . .
C24 C25 C26 C27 0.3(8) . .
C24 C25 C26 C30 -177.7(5) . .
C25 C24 C29 C28 -0.4(8) . .
C25 C26 C27 C28 0.4(9) . .
C26 C27 C28 C29 -1.0(9) . .
C26 C27 C28 C31 176.5(6) . .
C27 C28 C29 C24 1.0(8) . .
C29 C24 C25 C26 -0.2(8) . .
C30 C26 C27 C28 178.3(6) . .
C31 C28 C29 C24 -176.5(6) . .

loop_
_smtbx_masks_void_nr
_smtbx_masks_void_average_x
_smtbx_masks_void_average_y
_smtbx_masks_void_average_z
_smtbx_masks_void_volume
_smtbx_masks_void_count_electrons
1 0.000 0.500 0.500 430.2 87.0
2 0.500 0.000 0.500 430.2 87.0
